data_2018941
loop_
_publ_author_name
'Liu, Shan-Shan'
'Yuan, Shuai'
'Lu, Hai-Feng'
'Xu, Meng-Zhen'
'Sun, Di'

_publ_section_title
;
 A novel two-dimensional CuSCN network templated by
 2,2'-dimethyl-1,1'-(butane-1,4-diyl)bis(1<i>H</i>-imidazol-3-ium) cations
;
_journal_coeditor_code BG3158
_journal_issue 6
_journal_name_full 'Acta Crystallographica Section C'
_journal_page_first 610
_journal_page_last 612
_journal_paper_doi 10.1107/S0108270113011992
_journal_volume 69
_journal_year 2013
_chemical_formula_iupac '(C12 H20 N4) [Cu2 (N C S)4]'
_chemical_formula_moiety 'C12 H20 N4 2+, C4 Cu2 N4 S4 2-'
_chemical_formula_sum 'C16 H20 Cu2 N8 S4'
_chemical_formula_weight 579.72
_chemical_name_systematic
'<i>catena</i>-Poly[2,2'-dimethyl-1,1'-(butane-1,4-diyl)bis(1<i>H</i>-imidazol-3-ium) [tetra-\m~2~-thiocyanato-\k^4^<i>S</i>:<i>S</i>;\k^4^<i>S</i>:<i>N</i>-dicopper(I)]]'
_space_group_IT_number 14
_symmetry_cell_setting monoclinic
_symmetry_space_group_name_Hall '-P 2ybc'
_symmetry_space_group_name_H-M 'P 1 21/c 1'
_atom_sites_solution_hydrogens geom
_atom_sites_solution_primary direct
_atom_sites_solution_secondary difmap
_audit_creation_method SHELXL97
_cell_angle_alpha 90.00
_cell_angle_beta 99.9690(10)
_cell_angle_gamma 90.00
_cell_formula_units_Z 4
_cell_length_a 9.6679(8)
_cell_length_b 9.7024(8)
_cell_length_c 12.3648(10)
_cell_measurement_reflns_used 3077
_cell_measurement_temperature 298(2)
_cell_measurement_theta_max 27.51
_cell_measurement_theta_min 2.68
_cell_volume 1142.33(16)
_computing_cell_refinement 'APEX2 (Bruker,2005)'
_computing_data_collection 'APEX2 (Bruker,2005)'
_computing_data_reduction 'SAINT (Bruker, 2005)'
_computing_molecular_graphics 'DIAMOND  (Brandenburg, 2008)'
_computing_publication_material 'publCIF (Westrip, 2010)'
_computing_structure_refinement 'SHELXL97 (Sheldrick, 2008)'
_computing_structure_solution 'SHELXS97 (Sheldrick, 2008)'
_diffrn_ambient_temperature 298(2)
_diffrn_measured_fraction_theta_full 0.993
_diffrn_measured_fraction_theta_max 0.993
_diffrn_measurement_device_type 'Bruker SMART APEXII CCD area-detector'
_diffrn_measurement_method '\f and \w'
_diffrn_radiation_monochromator graphite
_diffrn_radiation_source 'fine-focus sealed tube'
_diffrn_radiation_type MoK\a
_diffrn_radiation_wavelength 0.71073
_diffrn_reflns_av_R_equivalents 0.0278
_diffrn_reflns_av_sigmaI/netI 0.0325
_diffrn_reflns_limit_h_max 11
_diffrn_reflns_limit_h_min -11
_diffrn_reflns_limit_k_max 11
_diffrn_reflns_limit_k_min -6
_diffrn_reflns_limit_l_max 14
_diffrn_reflns_limit_l_min -12
_diffrn_reflns_number 5275
_diffrn_reflns_theta_full 25.00
_diffrn_reflns_theta_max 25.00
_diffrn_reflns_theta_min 2.14
_exptl_absorpt_coefficient_mu 2.248
_exptl_absorpt_correction_T_max 0.8064
_exptl_absorpt_correction_T_min 0.6145
_exptl_absorpt_correction_type multi-scan
_exptl_absorpt_process_details '(SADABS; Bruker, 2005)'
_exptl_crystal_colour pale-yellow
_exptl_crystal_density_diffrn 1.685
_exptl_crystal_density_method 'not measured'
_exptl_crystal_description block
_exptl_crystal_F_000 588
_exptl_crystal_size_max 0.24
_exptl_crystal_size_mid 0.13
_exptl_crystal_size_min 0.10
_refine_diff_density_max 0.737
_refine_diff_density_min -0.630
_refine_ls_extinction_method none
_refine_ls_goodness_of_fit_ref 1.059
_refine_ls_hydrogen_treatment constr
_refine_ls_matrix_type full
_refine_ls_number_parameters 137
_refine_ls_number_reflns 2004
_refine_ls_number_restraints 0
_refine_ls_restrained_S_all 1.059
_refine_ls_R_factor_all 0.0431
_refine_ls_R_factor_gt 0.0377
_refine_ls_shift/su_max 0.001
_refine_ls_shift/su_mean 0.000
_refine_ls_structure_factor_coef Fsqd
_refine_ls_weighting_details 'calc w = 1/[\s^2^(Fo^2^)+(0.0840P)^2^+0.4244P] where P=(Fo^2^+2Fc^2^)/3'
_refine_ls_weighting_scheme calc
_refine_ls_wR_factor_gt 0.1168
_refine_ls_wR_factor_ref 0.1226
_reflns_number_gt 1752
_reflns_number_total 2004
_reflns_threshold_expression I>2\s(I)
_cod_data_source_file bg3158.cif
_cod_data_source_block I
_cod_original_sg_symbol_H-M 'P 21/c'
_cod_database_code 2018941
_cod_database_fobs_code 2018941

loop_
_symmetry_equiv_pos_as_xyz
'x, y, z'
'-x, y+1/2, -z+1/2'
'-x, -y, -z'
'x, -y-1/2, z-1/2'

loop_
_atom_site_type_symbol
_atom_site_label
_atom_site_fract_x
_atom_site_fract_y
_atom_site_fract_z
_atom_site_U_iso_or_equiv
_atom_site_adp_type
_atom_site_calc_flag
_atom_site_refinement_flags
_atom_site_occupancy
_atom_site_symmetry_multiplicity
Cu Cu1 1.03138(5) 0.47548(5) 0.39248(3) 0.0416(2) Uani d . 1 1
S S1 0.83468(8) 0.60220(8) 0.43440(6) 0.0329(2) Uani d . 1 1
S S2 1.19361(9) 0.61379(10) 0.32662(7) 0.0443(3) Uani d . 1 1
C C1 0.7063(4) 0.4857(4) 0.4123(3) 0.0394(8) Uani d . 1 1
C C2 1.1036(3) 0.7332(4) 0.2505(2) 0.0331(7) Uani d . 1 1
C C3 0.3087(4) 0.1792(5) 0.3477(3) 0.0538(10) Uani d . 1 1
H H3A 0.2721 0.0947 0.3138 0.065 Uiso calc R 1 1
H H3B 0.3810 0.2137 0.3106 0.065 Uiso calc R 1 1
H H3C 0.2345 0.2459 0.3429 0.065 Uiso calc R 1 1
C C4 0.3680(3) 0.1536(3) 0.4644(2) 0.0324(7) Uani d . 1 1
C C5 0.5005(4) 0.1670(4) 0.6280(3) 0.0414(8) Uani d . 1 1
H H5 0.5709 0.1945 0.6850 0.050 Uiso calc R 1 1
C C6 0.4025(3) 0.0721(4) 0.6323(2) 0.0366(7) Uani d . 1 1
H H6 0.3912 0.0210 0.6938 0.044 Uiso calc R 1 1
C C7 0.1967(4) -0.0274(4) 0.5013(3) 0.0421(8) Uani d . 1 1
H H7A 0.2093 -0.1094 0.5468 0.051 Uiso calc R 1 1
H H7B 0.1879 -0.0560 0.4253 0.051 Uiso calc R 1 1
C C8 0.0634(3) 0.0459(3) 0.5178(3) 0.0354(7) Uani d . 1 1
H H8A 0.0529 0.1304 0.4752 0.042 Uiso calc R 1 1
H H8B 0.0695 0.0700 0.5946 0.042 Uiso calc R 1 1
N N1 0.6152(4) 0.4078(4) 0.3963(3) 0.0623(11) Uani d . 1 1
N N2 1.0444(3) 0.8189(3) 0.1978(3) 0.0479(8) Uani d . 1 1
N N3 0.4766(3) 0.2169(3) 0.5216(2) 0.0366(6) Uani d . 1 1
H H3 0.5255 0.2797 0.4967 0.044 Uiso calc R 1 1
N N4 0.3210(3) 0.0627(3) 0.5299(2) 0.0300(6) Uani d . 1 1

loop_
_atom_site_aniso_label
_atom_site_aniso_U_11
_atom_site_aniso_U_22
_atom_site_aniso_U_33
_atom_site_aniso_U_12
_atom_site_aniso_U_13
_atom_site_aniso_U_23
Cu1 0.0425(3) 0.0401(3) 0.0418(3) -0.00673(19) 0.0058(2) -0.00521(17)
S1 0.0323(5) 0.0315(4) 0.0339(4) -0.0004(3) 0.0028(3) 0.0014(3)
S2 0.0331(5) 0.0501(5) 0.0492(5) 0.0024(4) 0.0059(4) 0.0200(4)
C1 0.036(2) 0.054(2) 0.0261(15) -0.0010(18) 0.0005(14) 0.0070(14)
C2 0.0314(16) 0.0392(18) 0.0280(14) -0.0063(15) 0.0034(12) -0.0016(14)
C3 0.050(2) 0.077(3) 0.0339(17) 0.014(2) 0.0056(16) 0.0059(18)
C4 0.0291(16) 0.0363(17) 0.0336(15) 0.0034(14) 0.0100(13) -0.0006(14)
C5 0.0333(17) 0.053(2) 0.0365(16) -0.0022(17) 0.0037(14) -0.0101(16)
C6 0.0333(17) 0.047(2) 0.0300(15) -0.0014(16) 0.0065(13) 0.0016(14)
C7 0.0331(18) 0.039(2) 0.053(2) -0.0068(15) 0.0057(15) -0.0095(16)
C8 0.0307(17) 0.0331(16) 0.0420(17) -0.0040(14) 0.0053(14) -0.0027(14)
N1 0.048(2) 0.090(3) 0.0446(17) -0.034(2) -0.0041(14) 0.0094(18)
N2 0.0467(18) 0.0448(18) 0.0504(17) 0.0015(15) 0.0030(14) 0.0135(15)
N3 0.0291(14) 0.0387(15) 0.0446(15) -0.0042(13) 0.0130(12) -0.0014(13)
N4 0.0216(12) 0.0329(13) 0.0352(13) -0.0034(11) 0.0043(10) -0.0056(11)

loop_
_atom_type_symbol
_atom_type_description
_atom_type_scat_dispersion_real
_atom_type_scat_dispersion_imag
_atom_type_scat_source
C C 0.0033 0.0016 'International Tables Vol C Tables 4.2.6.8 and 6.1.1.4'
H H 0.0000 0.0000 'International Tables Vol C Tables 4.2.6.8 and 6.1.1.4'
Cu Cu 0.3201 1.2651 'International Tables Vol C Tables 4.2.6.8 and 6.1.1.4'
N N 0.0061 0.0033 'International Tables Vol C Tables 4.2.6.8 and 6.1.1.4'
S S 0.1246 0.1234 'International Tables Vol C Tables 4.2.6.8 and 6.1.1.4'

loop_
_geom_angle_atom_site_label_1
_geom_angle_atom_site_label_2
_geom_angle_atom_site_label_3
_geom_angle_site_symmetry_1
_geom_angle_site_symmetry_3
_geom_angle
_geom_angle_publ_flag
N2 Cu1 S2 2_745 . 117.38(10) y
N2 Cu1 S1 2_745 . 106.85(10) y
S2 Cu1 S1 . . 112.95(4) y
N2 Cu1 S1 2_745 3_766 110.71(10) y
S2 Cu1 S1 . 3_766 101.54(3) y
S1 Cu1 S1 . 3_766 106.94(3) y
N2 Cu1 Cu1 2_745 3_766 122.74(10) ?
S2 Cu1 Cu1 . 3_766 119.65(3) ?
S1 Cu1 Cu1 . 3_766 53.90(2) ?
S1 Cu1 Cu1 3_766 3_766 53.04(2) ?
C1 S1 Cu1 . . 102.29(13) ?
C1 S1 Cu1 . 3_766 101.70(12) ?
Cu1 S1 Cu1 . 3_766 73.06(3) ?
C2 S2 Cu1 . . 106.60(11) ?
N1 C1 S1 . . 178.3(4) ?
N2 C2 S2 . . 177.9(3) ?
C4 C3 H3A . . 109.5 ?
C4 C3 H3B . . 109.5 ?
H3A C3 H3B . . 109.5 ?
C4 C3 H3C . . 109.5 ?
H3A C3 H3C . . 109.5 ?
H3B C3 H3C . . 109.5 ?
N3 C4 N4 . . 107.9(3) ?
N3 C4 C3 . . 125.9(3) ?
N4 C4 C3 . . 126.2(3) ?
C6 C5 N3 . . 106.1(3) ?
C6 C5 H5 . . 126.9 ?
N3 C5 H5 . . 126.9 ?
C5 C6 N4 . . 107.9(3) ?
C5 C6 H6 . . 126.0 ?
N4 C6 H6 . . 126.0 ?
N4 C7 C8 . . 111.4(3) ?
N4 C7 H7A . . 109.3 ?
C8 C7 H7A . . 109.3 ?
N4 C7 H7B . . 109.3 ?
C8 C7 H7B . . 109.3 ?
H7A C7 H7B . . 108.0 ?
C7 C8 C8 . 3_556 110.4(3) ?
C7 C8 H8A . . 109.6 ?
C8 C8 H8A 3_556 . 109.6 ?
C7 C8 H8B . . 109.6 ?
C8 C8 H8B 3_556 . 109.6 ?
H8A C8 H8B . . 108.1 ?
C2 N2 Cu1 . 2_755 172.3(3) ?
C4 N3 C5 . . 109.6(3) ?
C4 N3 H3 . . 125.2 ?
C5 N3 H3 . . 125.2 ?
C4 N4 C6 . . 108.4(3) ?
C4 N4 C7 . . 126.6(3) ?
C6 N4 C7 . . 124.9(3) ?

loop_
_geom_bond_atom_site_label_1
_geom_bond_atom_site_label_2
_geom_bond_site_symmetry_2
_geom_bond_distance
_geom_bond_publ_flag
Cu1 N2 2_745 1.952(3) y
Cu1 S2 . 2.3165(9) y
Cu1 S1 . 2.3954(9) y
Cu1 S1 3_766 2.4222(9) y
Cu1 Cu1 3_766 2.8676(8) y
S1 C1 . 1.666(4) ?
S1 Cu1 3_766 2.4222(9) ?
S2 C2 . 1.643(3) ?
C1 N1 . 1.151(5) ?
C2 N2 . 1.146(4) ?
C3 C4 . 1.478(4) ?
C3 H3A . 0.9600 ?
C3 H3B . 0.9600 ?
C3 H3C . 0.9600 ?
C4 N3 . 1.313(4) ?
C4 N4 . 1.330(4) ?
C5 C6 . 1.329(5) ?
C5 N3 . 1.383(4) ?
C5 H5 . 0.9300 ?
C6 N4 . 1.374(4) ?
C6 H6 . 0.9300 ?
C7 N4 . 1.479(4) ?
C7 C8 . 1.516(5) ?
C7 H7A . 0.9700 ?
C7 H7B . 0.9700 ?
C8 C8 3_556 1.517(6) ?
C8 H8A . 0.9700 ?
C8 H8B . 0.9700 ?
N3 H3 . 0.8600 ?

loop_
_geom_hbond_atom_site_label_D
_geom_hbond_atom_site_label_H
_geom_hbond_atom_site_label_A
_geom_hbond_distance_DH
_geom_hbond_distance_HA
_geom_hbond_distance_DA
_geom_hbond_angle_DHA
N3 H3 N1 0.86 2.05 2.889(4) 164.0
